data_4119527
loop_
_publ_author_name
'Sabuj Kundu'
'Jongwook Choi'
'David Y. Wang'
'Yuriy Choliy'
'Thomas J. Emge'
'Karsten Krogh-Jespersen'
'Alan S. Goldman'

_publ_section_title
;
 Cleavage of Ether, Ester, and Tosylate C(sp3)-O Bonds by an Iridium
 Complex, Initiated by Oxidative Addition of C-H Bonds. Experimental and
 Computational Studies
;
_journal_name_full 'Journal of the American Chemical Society'
_journal_page_first 5127
_journal_page_last 5143
_journal_paper_doi 10.1021/ja312464b
_journal_volume 135
_journal_year 2013
_chemical_formula_sum 'C32 H51 Ir O2 P2'
_chemical_formula_weight 721.87
_chemical_name_systematic
; 
 ? 
;
_space_group_IT_number 14
_symmetry_cell_setting monoclinic
_symmetry_space_group_name_Hall '-P 2ybc'
_symmetry_space_group_name_H-M 'P 1 21/c 1'
_atom_sites_solution_hydrogens geom
_atom_sites_solution_primary direct
_atom_sites_solution_secondary difmap
_audit_creation_method SHELXL-97
_cell_angle_alpha 90.00
_cell_angle_beta 97.035(2)
_cell_angle_gamma 90.00
_cell_formula_units_Z 4
_cell_length_a 19.459(3)
_cell_length_b 10.2015(13)
_cell_length_c 15.900(2)
_cell_measurement_reflns_used 4187
_cell_measurement_temperature 100(2)
_cell_measurement_theta_max 24.60
_cell_measurement_theta_min 2.26
_cell_volume 3132.6(7)
_computing_cell_refinement 'Bruker SAINT'
_computing_data_collection 'Bruker APEX2'
_computing_data_reduction 'Bruker SAINT'
_computing_molecular_graphics 'Bruker SHELXTL'
_computing_publication_material 'Bruker SHELXTL'
_computing_structure_refinement 'SHELXL-97 (Sheldrick, 2008)'
_computing_structure_solution 'SHELXS-97 (Sheldrick, 2008)'
_diffrn_ambient_temperature 100(2)
_diffrn_measured_fraction_theta_full 0.994
_diffrn_measured_fraction_theta_max 0.994
_diffrn_measurement_device_type 'Bruker APEX-II CCD'
_diffrn_measurement_method '\f and \w scans'
_diffrn_radiation_monochromator graphite
_diffrn_radiation_source 'fine-focus sealed tube'
_diffrn_radiation_type MoK\a
_diffrn_radiation_wavelength 0.71073
_diffrn_reflns_av_R_equivalents 0.0720
_diffrn_reflns_av_sigmaI/netI 0.0711
_diffrn_reflns_limit_h_max 27
_diffrn_reflns_limit_h_min -26
_diffrn_reflns_limit_k_max 14
_diffrn_reflns_limit_k_min -13
_diffrn_reflns_limit_l_max 22
_diffrn_reflns_limit_l_min -22
_diffrn_reflns_number 32641
_diffrn_reflns_theta_full 29.57
_diffrn_reflns_theta_max 29.57
_diffrn_reflns_theta_min 2.11
_exptl_absorpt_coefficient_mu 4.391
_exptl_absorpt_correction_T_max 0.7460
_exptl_absorpt_correction_T_min 0.5948
_exptl_absorpt_correction_type multi-scan
_exptl_absorpt_process_details 'Bruker APEX2'
_exptl_crystal_colour colourless
_exptl_crystal_density_diffrn 1.531
_exptl_crystal_description rod
_exptl_crystal_F_000 1464
_exptl_crystal_size_max .2
_exptl_crystal_size_mid .1
_exptl_crystal_size_min .05
_refine_diff_density_max 2.265
_refine_diff_density_min -1.535
_refine_diff_density_rms 0.178
_refine_ls_extinction_method none
_refine_ls_goodness_of_fit_ref 1.001
_refine_ls_hydrogen_treatment mixed
_refine_ls_matrix_type full
_refine_ls_number_parameters 350
_refine_ls_number_reflns 8739
_refine_ls_number_restraints 11
_refine_ls_restrained_S_all 1.005
_refine_ls_R_factor_all 0.0683
_refine_ls_R_factor_gt 0.0418
_refine_ls_shift/su_max 0.001
_refine_ls_shift/su_mean 0.000
_refine_ls_structure_factor_coef Fsqd
_refine_ls_weighting_details 'calc w=1/[\s^2^(Fo^2^)+(0.0400P)^2^+2.0000P] where P=(Fo^2^+2Fc^2^)/3'
_refine_ls_weighting_scheme calc
_refine_ls_wR_factor_gt 0.0846
_refine_ls_wR_factor_ref 0.0940
_reflns_number_gt 6497
_reflns_number_total 8739
_reflns_threshold_expression >2sigma(I)
_cod_data_source_file ja312464b_si_006.cif
_cod_data_source_block dyw-3-7
_cod_database_code 4119527

loop_
_symmetry_equiv_pos_as_xyz
'x, y, z'
'-x, y+1/2, -z+1/2'
'-x, -y, -z'
'x, -y-1/2, z-1/2'

loop_
_atom_site_label
_atom_site_type_symbol
_atom_site_fract_x
_atom_site_fract_y
_atom_site_fract_z
_atom_site_U_iso_or_equiv
_atom_site_adp_type
_atom_site_occupancy
_atom_site_symmetry_multiplicity
_atom_site_calc_flag
_atom_site_refinement_flags
Ir1 Ir 0.250628(9) 0.086476(17) 0.294768(11) 0.01456(6) Uani 1 1 d D
H1 H 0.2293(3) 0.0054(8) 0.3738(6) 0.022 Uiso 1 1 d D
P1 P 0.14781(6) 0.19686(13) 0.30330(8) 0.0178(3) Uani 1 1 d D
P2 P 0.32312(7) -0.09022(13) 0.28070(8) 0.0190(3) Uani 1 1 d D
O1 O 0.32972(17) 0.1931(3) 0.38260(19) 0.0164(7) Uani 1 1 d D
O2 O 0.40994(17) 0.3521(3) 0.3880(2) 0.0190(7) Uani 1 1 d .
C1 C 0.1882(3) -0.0081(5) 0.2039(3) 0.0181(10) Uani 1 1 d D
C2 C 0.1298(3) 0.0546(5) 0.1602(3) 0.0195(10) Uani 1 1 d .
C3 C 0.0902(3) -0.0077(6) 0.0924(3) 0.0264(12) Uani 1 1 d .
H3 H 0.0511 0.0356 0.0635 0.032 Uiso 1 1 calc R
C4 C 0.1075(3) -0.1322(6) 0.0670(4) 0.0328(14) Uani 1 1 d .
H4 H 0.0820 -0.1718 0.0188 0.039 Uiso 1 1 calc R
C5 C 0.1622(3) -0.1986(6) 0.1121(3) 0.0283(12) Uani 1 1 d .
H5 H 0.1731 -0.2852 0.0962 0.034 Uiso 1 1 calc R
C6 C 0.2014(3) -0.1380(5) 0.1815(3) 0.0245(12) Uani 1 1 d .
C7 C 0.1098(3) 0.1873(5) 0.1914(3) 0.0217(11) Uani 1 1 d .
H7A H 0.0587 0.1958 0.1866 0.026 Uiso 1 1 calc R
H7B H 0.1282 0.2580 0.1580 0.026 Uiso 1 1 calc R
C8 C 0.2592(3) -0.2114(5) 0.2351(3) 0.0233(11) Uani 1 1 d .
H8A H 0.2812 -0.2747 0.1996 0.028 Uiso 1 1 calc R
H8B H 0.2402 -0.2603 0.2808 0.028 Uiso 1 1 calc R
C9 C 0.1482(3) 0.3778(5) 0.3330(3) 0.0220(11) Uani 1 1 d .
C10 C 0.2009(3) 0.3993(5) 0.4112(4) 0.0292(12) Uani 1 1 d .
H10A H 0.2472 0.3760 0.3978 0.044 Uiso 1 1 calc R
H10B H 0.1890 0.3441 0.4577 0.044 Uiso 1 1 calc R
H10C H 0.2004 0.4916 0.4281 0.044 Uiso 1 1 calc R
C11 C 0.0783(3) 0.4358(5) 0.3505(3) 0.0265(12) Uani 1 1 d .
H11A H 0.0654 0.3990 0.4033 0.040 Uiso 1 1 calc R
H11B H 0.0427 0.4140 0.3036 0.040 Uiso 1 1 calc R
H11C H 0.0824 0.5313 0.3558 0.040 Uiso 1 1 calc R
C12 C 0.1706(3) 0.4579(5) 0.2595(4) 0.0298(12) Uani 1 1 d .
H12A H 0.1804 0.5483 0.2782 0.045 Uiso 1 1 calc R
H12B H 0.1334 0.4577 0.2120 0.045 Uiso 1 1 calc R
H12C H 0.2124 0.4189 0.2413 0.045 Uiso 1 1 calc R
C13 C 0.0835(3) 0.1063(5) 0.3639(3) 0.0237(11) Uani 1 1 d .
C14 C 0.1054(3) 0.1234(6) 0.4596(3) 0.0327(14) Uani 1 1 d .
H14A H 0.1000 0.2155 0.4752 0.049 Uiso 1 1 calc R
H14B H 0.1539 0.0973 0.4735 0.049 Uiso 1 1 calc R
H14C H 0.0762 0.0684 0.4912 0.049 Uiso 1 1 calc R
C15 C 0.0082(3) 0.1499(6) 0.3404(4) 0.0305(13) Uani 1 1 d .
H15A H -0.0043 0.1428 0.2789 0.046 Uiso 1 1 calc R
H15B H 0.0030 0.2410 0.3580 0.046 Uiso 1 1 calc R
H15C H -0.0224 0.0936 0.3692 0.046 Uiso 1 1 calc R
C16 C 0.0846(3) -0.0423(5) 0.3450(3) 0.0274(12) Uani 1 1 d .
H16A H 0.0530 -0.0878 0.3787 0.041 Uiso 1 1 calc R
H16B H 0.1316 -0.0762 0.3597 0.041 Uiso 1 1 calc R
H16C H 0.0697 -0.0572 0.2846 0.041 Uiso 1 1 calc R
C17 C 0.3880(3) -0.0839(5) 0.2013(3) 0.0240(11) Uani 1 1 d .
C18 C 0.4375(3) 0.0318(5) 0.2172(4) 0.0336(14) Uani 1 1 d .
H18A H 0.4617 0.0265 0.2749 0.050 Uiso 1 1 calc R
H18B H 0.4112 0.1139 0.2105 0.050 Uiso 1 1 calc R
H18C H 0.4714 0.0295 0.1764 0.050 Uiso 1 1 calc R
C19 C 0.4309(3) -0.2105(5) 0.1954(4) 0.0347(14) Uani 1 1 d .
H19A H 0.4548 -0.2071 0.1446 0.052 Uiso 1 1 calc R
H19B H 0.4000 -0.2867 0.1922 0.052 Uiso 1 1 calc R
H19C H 0.4652 -0.2179 0.2458 0.052 Uiso 1 1 calc R
C20 C 0.3446(3) -0.0645(5) 0.1138(3) 0.0293(13) Uani 1 1 d .
H20A H 0.3160 0.0144 0.1153 0.044 Uiso 1 1 calc R
H20B H 0.3147 -0.1409 0.1008 0.044 Uiso 1 1 calc R
H20C H 0.3757 -0.0547 0.0702 0.044 Uiso 1 1 calc R
C21 C 0.3650(3) -0.1703(5) 0.3817(3) 0.0271(12) Uani 1 1 d .
C22 C 0.4323(3) -0.0962(6) 0.4139(4) 0.0421(16) Uani 1 1 d .
H22A H 0.4232 -0.0017 0.4134 0.063 Uiso 1 1 calc R
H22B H 0.4677 -0.1155 0.3769 0.063 Uiso 1 1 calc R
H22C H 0.4487 -0.1244 0.4718 0.063 Uiso 1 1 calc R
C23 C 0.3816(3) -0.3165(5) 0.3713(4) 0.0340(14) Uani 1 1 d .
H23A H 0.3933 -0.3563 0.4274 0.051 Uiso 1 1 calc R
H23B H 0.4209 -0.3253 0.3387 0.051 Uiso 1 1 calc R
H23C H 0.3411 -0.3610 0.3414 0.051 Uiso 1 1 calc R
C24 C 0.3159(4) -0.1614(6) 0.4493(3) 0.0400(16) Uani 1 1 d .
H24A H 0.2718 -0.2036 0.4285 0.060 Uiso 1 1 calc R
H24B H 0.3077 -0.0691 0.4620 0.060 Uiso 1 1 calc R
H24C H 0.3367 -0.2059 0.5009 0.060 Uiso 1 1 calc R
C25 C 0.3407(2) 0.3089(5) 0.2563(3) 0.0153(9) Uani 1 1 d .
C26 C 0.2889(2) 0.2264(4) 0.2154(3) 0.0152(9) Uani 1 1 d .
C27 C 0.2706(2) 0.2549(5) 0.1290(3) 0.0191(10) Uani 1 1 d .
H27 H 0.2352 0.2042 0.0980 0.023 Uiso 1 1 calc R
C28 C 0.3016(3) 0.3532(5) 0.0871(3) 0.0228(11) Uani 1 1 d .
H28 H 0.2878 0.3676 0.0284 0.027 Uiso 1 1 calc R
C29 C 0.3532(3) 0.4313(5) 0.1307(3) 0.0245(11) Uani 1 1 d .
H29 H 0.3744 0.4992 0.1021 0.029 Uiso 1 1 calc R
C30 C 0.3730(3) 0.4090(5) 0.2157(3) 0.0207(10) Uani 1 1 d .
H30 H 0.4081 0.4610 0.2463 0.025 Uiso 1 1 calc R
C31 C 0.3592(2) 0.2799(5) 0.3455(3) 0.0163(10) Uani 1 1 d .
C32 C 0.4259(3) 0.3211(5) 0.4770(3) 0.0271(12) Uani 1 1 d .
H32A H 0.3845 0.3333 0.5054 0.041 Uiso 1 1 calc R
H32B H 0.4628 0.3791 0.5026 0.041 Uiso 1 1 calc R
H32C H 0.4413 0.2298 0.4832 0.041 Uiso 1 1 calc R

loop_
_atom_site_aniso_label
_atom_site_aniso_U_11
_atom_site_aniso_U_22
_atom_site_aniso_U_33
_atom_site_aniso_U_23
_atom_site_aniso_U_13
_atom_site_aniso_U_12
Ir1 0.01584(9) 0.01863(9) 0.00978(8) -0.00088(8) 0.00380(6) -0.00149(8)
P1 0.0155(6) 0.0257(7) 0.0123(6) -0.0004(5) 0.0025(5) 0.0002(5)
P2 0.0221(6) 0.0171(6) 0.0187(6) -0.0019(5) 0.0057(5) -0.0003(5)
O1 0.0199(18) 0.0204(17) 0.0091(15) -0.0008(13) 0.0030(13) 0.0028(13)
O2 0.0173(18) 0.0245(18) 0.0147(17) -0.0026(14) 0.0003(14) -0.0025(14)
C1 0.021(3) 0.025(3) 0.009(2) -0.0022(19) 0.0058(18) -0.011(2)
C2 0.017(2) 0.031(3) 0.011(2) -0.0035(19) 0.0065(18) -0.009(2)
C3 0.018(3) 0.048(4) 0.013(2) 0.002(2) 0.002(2) -0.012(2)
C4 0.035(3) 0.043(3) 0.021(3) -0.004(3) 0.007(2) -0.019(3)
C5 0.027(3) 0.034(3) 0.025(3) -0.011(2) 0.010(2) -0.014(2)
C6 0.027(3) 0.032(3) 0.017(3) -0.005(2) 0.014(2) -0.015(2)
C7 0.016(2) 0.036(3) 0.014(2) 0.001(2) 0.0026(19) -0.004(2)
C8 0.028(3) 0.018(2) 0.027(3) -0.006(2) 0.012(2) -0.007(2)
C9 0.021(3) 0.026(3) 0.018(2) -0.001(2) 0.002(2) 0.006(2)
C10 0.023(3) 0.032(3) 0.032(3) -0.009(2) -0.002(2) 0.004(2)
C11 0.020(3) 0.036(3) 0.023(3) -0.003(2) 0.002(2) 0.007(2)
C12 0.029(3) 0.026(3) 0.036(3) 0.004(2) 0.008(3) 0.003(2)
C13 0.014(2) 0.038(3) 0.020(3) -0.004(2) 0.005(2) -0.002(2)
C14 0.033(3) 0.049(4) 0.018(3) 0.003(2) 0.008(2) -0.006(3)
C15 0.018(3) 0.040(3) 0.036(3) -0.007(3) 0.012(2) -0.005(2)
C16 0.020(3) 0.039(3) 0.025(3) -0.001(2) 0.010(2) -0.006(2)
C17 0.024(3) 0.021(2) 0.030(3) -0.005(2) 0.014(2) 0.002(2)
C18 0.024(3) 0.025(3) 0.054(4) -0.007(3) 0.015(3) -0.001(2)
C19 0.038(4) 0.024(3) 0.047(4) 0.000(3) 0.025(3) 0.006(2)
C20 0.044(4) 0.024(3) 0.024(3) -0.001(2) 0.019(3) 0.002(2)
C21 0.039(3) 0.020(3) 0.023(3) -0.001(2) 0.004(2) 0.010(2)
C22 0.045(4) 0.030(3) 0.046(4) -0.005(3) -0.015(3) 0.013(3)
C23 0.054(4) 0.023(3) 0.026(3) 0.000(2) 0.010(3) 0.010(3)
C24 0.071(5) 0.032(3) 0.017(3) 0.006(2) 0.007(3) 0.023(3)
C25 0.015(2) 0.018(2) 0.013(2) -0.0021(18) 0.0043(18) -0.0002(18)
C26 0.017(2) 0.017(2) 0.013(2) 0.0017(18) 0.0076(18) 0.0016(18)
C27 0.019(2) 0.024(2) 0.015(2) -0.006(2) 0.0042(19) -0.001(2)
C28 0.029(3) 0.025(3) 0.015(2) -0.001(2) 0.007(2) 0.000(2)
C29 0.032(3) 0.021(3) 0.021(3) 0.004(2) 0.008(2) -0.006(2)
C30 0.022(2) 0.021(2) 0.020(2) -0.002(2) 0.006(2) 0.000(2)
C31 0.017(2) 0.022(2) 0.011(2) 0.0014(18) 0.0066(18) 0.0050(19)
C32 0.028(3) 0.036(3) 0.015(3) -0.004(2) -0.004(2) -0.003(2)

loop_
_atom_type_symbol
_atom_type_description
_atom_type_scat_dispersion_real
_atom_type_scat_dispersion_imag
_atom_type_scat_source
C C 0.0033 0.0016 'International Tables Vol C Tables 4.2.6.8 and 6.1.1.4'
H H 0.0000 0.0000 'International Tables Vol C Tables 4.2.6.8 and 6.1.1.4'
O O 0.0106 0.0060 'International Tables Vol C Tables 4.2.6.8 and 6.1.1.4'
P P 0.1023 0.0942 'International Tables Vol C Tables 4.2.6.8 and 6.1.1.4'
Ir Ir -1.4442 7.9887 'International Tables Vol C Tables 4.2.6.8 and 6.1.1.4'

loop_
_geom_angle_atom_site_label_1
_geom_angle_atom_site_label_2
_geom_angle_atom_site_label_3
_geom_angle
C1 Ir1 C26 96.98(18)
C1 Ir1 O1 172.35(15)
C26 Ir1 O1 77.10(15)
C1 Ir1 P1 79.94(15)
C26 Ir1 P1 94.44(13)
O1 Ir1 P1 105.15(9)
C1 Ir1 P2 83.06(15)
C26 Ir1 P2 101.86(13)
O1 Ir1 P2 93.33(9)
P1 Ir1 P2 157.71(5)
C1 Ir1 H1 97.1(3)
C26 Ir1 H1 165.3(3)
O1 Ir1 H1 89.2(3)
P1 Ir1 H1 84.1(2)
P2 Ir1 H1 83.9(2)
C7 P1 C9 106.2(2)
C7 P1 C13 104.5(2)
C9 P1 C13 109.1(2)
C7 P1 Ir1 99.53(17)
C9 P1 Ir1 120.60(17)
C13 P1 Ir1 114.76(17)
C8 P2 C17 103.5(2)
C8 P2 C21 104.1(2)
C17 P2 C21 109.1(2)
C8 P2 Ir1 99.80(17)
C17 P2 Ir1 120.12(17)
C21 P2 Ir1 117.23(17)
C31 O1 Ir1 111.9(3)
C31 O2 C32 115.4(4)
C6 C1 C2 117.8(4)
C6 C1 Ir1 121.3(4)
C2 C1 Ir1 120.9(4)
C3 C2 C1 120.4(5)
C3 C2 C7 121.5(5)
C1 C2 C7 118.0(4)
C4 C3 C2 120.8(5)
C4 C3 H3 119.6
C2 C3 H3 119.6
C5 C4 C3 119.7(5)
C5 C4 H4 120.2
C3 C4 H4 120.2
C4 C5 C6 120.1(5)
C4 C5 H5 120.0
C6 C5 H5 120.0
C1 C6 C5 121.0(5)
C1 C6 C8 117.9(4)
C5 C6 C8 121.1(5)
C2 C7 P1 106.0(3)
C2 C7 H7A 110.5
P1 C7 H7A 110.5
C2 C7 H7B 110.5
P1 C7 H7B 110.5
H7A C7 H7B 108.7
C6 C8 P2 108.0(3)
C6 C8 H8A 110.1
P2 C8 H8A 110.1
C6 C8 H8B 110.1
P2 C8 H8B 110.1
H8A C8 H8B 108.4
C10 C9 C12 108.5(5)
C10 C9 C11 108.5(4)
C12 C9 C11 105.9(4)
C10 C9 P1 108.8(3)
C12 C9 P1 108.7(4)
C11 C9 P1 116.2(4)
C9 C10 H10A 109.5
C9 C10 H10B 109.5
H10A C10 H10B 109.5
C9 C10 H10C 109.5
H10A C10 H10C 109.5
H10B C10 H10C 109.5
C9 C11 H11A 109.5
C9 C11 H11B 109.5
H11A C11 H11B 109.5
C9 C11 H11C 109.5
H11A C11 H11C 109.5
H11B C11 H11C 109.5
C9 C12 H12A 109.5
C9 C12 H12B 109.5
H12A C12 H12B 109.5
C9 C12 H12C 109.5
H12A C12 H12C 109.5
H12B C12 H12C 109.5
C15 C13 C14 110.4(4)
C15 C13 C16 105.8(4)
C14 C13 C16 107.2(4)
C15 C13 P1 113.7(4)
C14 C13 P1 109.0(4)
C16 C13 P1 110.6(3)
C13 C14 H14A 109.5
C13 C14 H14B 109.5
H14A C14 H14B 109.5
C13 C14 H14C 109.5
H14A C14 H14C 109.5
H14B C14 H14C 109.5
C13 C15 H15A 109.5
C13 C15 H15B 109.5
H15A C15 H15B 109.5
C13 C15 H15C 109.5
H15A C15 H15C 109.5
H15B C15 H15C 109.5
C13 C16 H16A 109.5
C13 C16 H16B 109.5
H16A C16 H16B 109.5
C13 C16 H16C 109.5
H16A C16 H16C 109.5
H16B C16 H16C 109.5
C18 C17 C19 108.8(4)
C18 C17 C20 108.3(5)
C19 C17 C20 107.0(4)
C18 C17 P2 112.0(4)
C19 C17 P2 114.9(4)
C20 C17 P2 105.6(3)
C17 C18 H18A 109.5
C17 C18 H18B 109.5
H18A C18 H18B 109.5
C17 C18 H18C 109.5
H18A C18 H18C 109.5
H18B C18 H18C 109.5
C17 C19 H19A 109.5
C17 C19 H19B 109.5
H19A C19 H19B 109.5
C17 C19 H19C 109.5
H19A C19 H19C 109.5
H19B C19 H19C 109.5
C17 C20 H20A 109.5
C17 C20 H20B 109.5
H20A C20 H20B 109.5
C17 C20 H20C 109.5
H20A C20 H20C 109.5
H20B C20 H20C 109.5
C24 C21 C23 106.9(5)
C24 C21 C22 108.4(5)
C23 C21 C22 109.2(5)
C24 C21 P2 109.3(4)
C23 C21 P2 113.7(4)
C22 C21 P2 109.2(4)
C21 C22 H22A 109.5
C21 C22 H22B 109.5
H22A C22 H22B 109.5
C21 C22 H22C 109.5
H22A C22 H22C 109.5
H22B C22 H22C 109.5
C21 C23 H23A 109.5
C21 C23 H23B 109.5
H23A C23 H23B 109.5
C21 C23 H23C 109.5
H23A C23 H23C 109.5
H23B C23 H23C 109.5
C21 C24 H24A 109.5
C21 C24 H24B 109.5
H24A C24 H24B 109.5
C21 C24 H24C 109.5
H24A C24 H24C 109.5
H24B C24 H24C 109.5
C30 C25 C26 124.0(4)
C30 C25 C31 122.0(4)
C26 C25 C31 114.0(4)
C27 C26 C25 114.1(4)
C27 C26 Ir1 131.4(4)
C25 C26 Ir1 114.5(3)
C28 C27 C26 123.2(4)
C28 C27 H27 118.4
C26 C27 H27 118.4
C27 C28 C29 120.2(5)
C27 C28 H28 119.9
C29 C28 H28 119.9
C30 C29 C28 119.3(5)
C30 C29 H29 120.3
C28 C29 H29 120.3
C29 C30 C25 119.2(5)
C29 C30 H30 120.4
C25 C30 H30 120.4
O1 C31 O2 120.3(4)
O1 C31 C25 122.5(4)
O2 C31 C25 117.2(4)
O2 C32 H32A 109.5
O2 C32 H32B 109.5
H32A C32 H32B 109.5
O2 C32 H32C 109.5
H32A C32 H32C 109.5
H32B C32 H32C 109.5

loop_
_geom_bond_atom_site_label_1
_geom_bond_atom_site_label_2
_geom_bond_distance
Ir1 C1 2.017(5)
Ir1 C26 2.102(4)
Ir1 O1 2.231(3)
Ir1 P1 2.3144(13)
Ir1 P2 2.3166(13)
Ir1 H1 1.601(10)
P1 C7 1.843(5)
P1 C9 1.905(5)
P1 C13 1.909(5)
P2 C8 1.839(5)
P2 C17 1.894(5)
P2 C21 1.894(5)
O1 C31 1.243(5)
O2 C31 1.346(6)
O2 C32 1.446(6)
C1 C6 1.404(7)
C1 C2 1.410(7)
C2 C3 1.398(7)
C2 C7 1.509(7)
C3 C4 1.387(8)
C3 H3 0.9500
C4 C5 1.385(8)
C4 H4 0.9500
C5 C6 1.406(7)
C5 H5 0.9500
C6 C8 1.521(8)
C7 H7A 0.9900
C7 H7B 0.9900
C8 H8A 0.9900
C8 H8B 0.9900
C9 C10 1.528(7)
C9 C12 1.532(8)
C9 C11 1.538(7)
C10 H10A 0.9800
C10 H10B 0.9800
C10 H10C 0.9800
C11 H11A 0.9800
C11 H11B 0.9800
C11 H11C 0.9800
C12 H12A 0.9800
C12 H12B 0.9800
C12 H12C 0.9800
C13 C15 1.534(7)
C13 C14 1.540(7)
C13 C16 1.546(7)
C14 H14A 0.9800
C14 H14B 0.9800
C14 H14C 0.9800
C15 H15A 0.9800
C15 H15B 0.9800
C15 H15C 0.9800
C16 H16A 0.9800
C16 H16B 0.9800
C16 H16C 0.9800
C17 C18 1.525(7)
C17 C19 1.547(7)
C17 C20 1.548(8)
C18 H18A 0.9800
C18 H18B 0.9800
C18 H18C 0.9800
C19 H19A 0.9800
C19 H19B 0.9800
C19 H19C 0.9800
C20 H20A 0.9800
C20 H20B 0.9800
C20 H20C 0.9800
C21 C24 1.525(8)
C21 C23 1.539(7)
C21 C22 1.545(8)
C22 H22A 0.9800
C22 H22B 0.9800
C22 H22C 0.9800
C23 H23A 0.9800
C23 H23B 0.9800
C23 H23C 0.9800
C24 H24A 0.9800
C24 H24B 0.9800
C24 H24C 0.9800
C25 C30 1.397(7)
C25 C26 1.410(6)
C25 C31 1.449(6)
C26 C27 1.406(6)
C27 C28 1.383(7)
C27 H27 0.9500
C28 C29 1.398(7)
C28 H28 0.9500
C29 C30 1.378(7)
C29 H29 0.9500
C30 H30 0.9500
C32 H32A 0.9800
C32 H32B 0.9800
C32 H32C 0.9800

loop_
_geom_torsion_atom_site_label_1
_geom_torsion_atom_site_label_2
_geom_torsion_atom_site_label_3
_geom_torsion_atom_site_label_4
_geom_torsion
C1 Ir1 P1 C7 -32.0(2)
C26 Ir1 P1 C7 64.3(2)
O1 Ir1 P1 C7 142.14(19)
P2 Ir1 P1 C7 -72.9(2)
C1 Ir1 P1 C9 -147.4(2)
C26 Ir1 P1 C9 -51.0(2)
O1 Ir1 P1 C9 26.8(2)
P2 Ir1 P1 C9 171.8(2)
C1 Ir1 P1 C13 78.9(2)
C26 Ir1 P1 C13 175.3(2)
O1 Ir1 P1 C13 -106.9(2)
P2 Ir1 P1 C13 38.1(2)
C1 Ir1 P2 C8 -22.6(2)
C26 Ir1 P2 C8 -118.3(2)
O1 Ir1 P2 C8 164.20(19)
P1 Ir1 P2 C8 17.9(2)
C1 Ir1 P2 C17 89.4(2)
C26 Ir1 P2 C17 -6.3(2)
O1 Ir1 P2 C17 -83.8(2)
P1 Ir1 P2 C17 129.9(2)
C1 Ir1 P2 C21 -134.2(2)
C26 Ir1 P2 C21 130.1(2)
O1 Ir1 P2 C21 52.6(2)
P1 Ir1 P2 C21 -93.7(2)
C1 Ir1 O1 C31 38.7(13)
C26 Ir1 O1 C31 -1.1(3)
P1 Ir1 O1 C31 -92.3(3)
P2 Ir1 O1 C31 100.3(3)
C26 Ir1 C1 C6 113.3(4)
O1 Ir1 C1 C6 74.3(13)
P1 Ir1 C1 C6 -153.4(4)
P2 Ir1 C1 C6 12.1(4)
C26 Ir1 C1 C2 -66.2(4)
O1 Ir1 C1 C2 -105.2(12)
P1 Ir1 C1 C2 27.1(3)
P2 Ir1 C1 C2 -167.4(4)
C6 C1 C2 C3 -5.1(7)
Ir1 C1 C2 C3 174.5(4)
C6 C1 C2 C7 172.1(4)
Ir1 C1 C2 C7 -8.4(6)
C1 C2 C3 C4 0.1(7)
C7 C2 C3 C4 -177.0(5)
C2 C3 C4 C5 3.7(8)
C3 C4 C5 C6 -2.4(8)
C2 C1 C6 C5 6.4(7)
Ir1 C1 C6 C5 -173.1(4)
C2 C1 C6 C8 -173.0(4)
Ir1 C1 C6 C8 7.4(6)
C4 C5 C6 C1 -2.8(8)
C4 C5 C6 C8 176.6(5)
C3 C2 C7 P1 154.8(4)
C1 C2 C7 P1 -22.4(5)
C9 P1 C7 C2 162.5(3)
C13 P1 C7 C2 -82.3(4)
Ir1 P1 C7 C2 36.6(3)
C1 C6 C8 P2 -28.1(5)
C5 C6 C8 P2 152.5(4)
C17 P2 C8 C6 -92.8(4)
C21 P2 C8 C6 153.2(3)
Ir1 P2 C8 C6 31.7(3)
C7 P1 C9 C10 -159.8(4)
C13 P1 C9 C10 88.1(4)
Ir1 P1 C9 C10 -47.9(4)
C7 P1 C9 C12 -41.8(4)
C13 P1 C9 C12 -153.9(3)
Ir1 P1 C9 C12 70.1(4)
C7 P1 C9 C11 77.5(4)
C13 P1 C9 C11 -34.7(4)
Ir1 P1 C9 C11 -170.7(3)
C7 P1 C13 C15 -49.2(4)
C9 P1 C13 C15 64.1(4)
Ir1 P1 C13 C15 -157.1(3)
C7 P1 C13 C14 -172.8(4)
C9 P1 C13 C14 -59.5(4)
Ir1 P1 C13 C14 79.3(4)
C7 P1 C13 C16 69.7(4)
C9 P1 C13 C16 -177.1(3)
Ir1 P1 C13 C16 -38.2(4)
C8 P2 C17 C18 167.8(4)
C21 P2 C17 C18 -81.7(4)
Ir1 P2 C17 C18 57.8(4)
C8 P2 C17 C19 -67.4(5)
C21 P2 C17 C19 43.1(5)
Ir1 P2 C17 C19 -177.4(3)
C8 P2 C17 C20 50.2(4)
C21 P2 C17 C20 160.7(3)
Ir1 P2 C17 C20 -59.8(4)
C8 P2 C21 C24 -76.5(4)
C17 P2 C21 C24 173.5(4)
Ir1 P2 C21 C24 32.6(5)
C8 P2 C21 C23 42.9(5)
C17 P2 C21 C23 -67.1(5)
Ir1 P2 C21 C23 152.0(4)
C8 P2 C21 C22 165.1(4)
C17 P2 C21 C22 55.1(4)
Ir1 P2 C21 C22 -85.8(4)
C30 C25 C26 C27 -1.4(7)
C31 C25 C26 C27 179.6(4)
C30 C25 C26 Ir1 -179.6(4)
C31 C25 C26 Ir1 1.3(5)
C1 Ir1 C26 C27 6.8(5)
O1 Ir1 C26 C27 -178.1(5)
P1 Ir1 C26 C27 -73.5(4)
P2 Ir1 C26 C27 91.2(4)
C1 Ir1 C26 C25 -175.3(3)
O1 Ir1 C26 C25 -0.2(3)
P1 Ir1 C26 C25 104.3(3)
P2 Ir1 C26 C25 -90.9(3)
C25 C26 C27 C28 1.4(7)
Ir1 C26 C27 C28 179.3(4)
C26 C27 C28 C29 -0.9(8)
C27 C28 C29 C30 0.3(8)
C28 C29 C30 C25 -0.2(8)
C26 C25 C30 C29 0.8(7)
C31 C25 C30 C29 179.8(5)
Ir1 O1 C31 O2 -178.1(3)
Ir1 O1 C31 C25 2.4(5)
C32 O2 C31 O1 -0.4(6)
C32 O2 C31 C25 179.2(4)
C30 C25 C31 O1 178.3(4)
C26 C25 C31 O1 -2.6(7)
C30 C25 C31 O2 -1.2(7)
C26 C25 C31 O2 177.9(4)
